data_4326871
loop_
_publ_author_name
'Mar\'ia Castellano'
'Francisco R. Fortea-P\'erez'
'Salah-Eddine Stiriba'
'Miguel Julve'
'Francesc Lloret'
'Donatella Armentano'
'Giovanni De Munno'
'Rafael Ruiz-Garci'
'Joan Cano'

_publ_section_title
;
 Very Long-Distance Magnetic Coupling in a Dicopper(II) Metallacyclophane
 with Extended \p-Conjugated Diphenylethyne Bridges
;
_journal_name_full 'Inorganic Chemistry'
_journal_page_first 11279
_journal_page_last 11281
_journal_paper_doi 10.1021/ic201472b
_journal_volume 50
_journal_year 2011
_chemical_formula_sum 'C112 H196 Cu2 N8 O18'
_chemical_formula_weight 2069.85
_chemical_name_systematic
; 
 ? 
;
_space_group_IT_number 14
_symmetry_cell_setting monoclinic
_symmetry_space_group_name_Hall '-P 2ybc'
_symmetry_space_group_name_H-M 'P 1 21/c 1'
_atom_sites_solution_hydrogens geom
_atom_sites_solution_primary direct
_atom_sites_solution_secondary difmap
_audit_creation_method SHELXL-97
_cell_angle_alpha 90.00
_cell_angle_beta 116.180(6)
_cell_angle_gamma 90.00
_cell_formula_units_Z 2
_cell_length_a 15.261(2)
_cell_length_b 25.691(4)
_cell_length_c 17.279(3)
_cell_measurement_reflns_used 9836
_cell_measurement_temperature 100(2)
_cell_measurement_theta_max 27.03
_cell_measurement_theta_min 2.19
_cell_volume 6079.6(17)
_computing_cell_refinement 'Bruker APEX'
_computing_data_collection 'Bruker APEX'
_computing_data_reduction 'Bruker SAINT'
_computing_molecular_graphics 'Bruker SHELXTL'
_computing_publication_material 'Bruker SHELXTL'
_computing_structure_refinement 'SHELXL-97 (Sheldrick, 1997)'
_computing_structure_solution 'SHELXS-97 (Sheldrick, 1990)'
_diffrn_ambient_temperature 100(2)
_diffrn_measured_fraction_theta_full 0.998
_diffrn_measured_fraction_theta_max 0.998
_diffrn_measurement_device_type 'X8APEXII CCD area detector'
_diffrn_measurement_method 'phi and omega scans'
_diffrn_radiation_monochromator graphite
_diffrn_radiation_source 'fine-focus sealed tube'
_diffrn_radiation_type MoK\a
_diffrn_radiation_wavelength 0.71073
_diffrn_reflns_av_R_equivalents 0.0706
_diffrn_reflns_av_sigmaI/netI 0.0263
_diffrn_reflns_limit_h_max 18
_diffrn_reflns_limit_h_min -18
_diffrn_reflns_limit_k_max 30
_diffrn_reflns_limit_k_min -30
_diffrn_reflns_limit_l_max 20
_diffrn_reflns_limit_l_min -20
_diffrn_reflns_number 205421
_diffrn_reflns_theta_full 25.00
_diffrn_reflns_theta_max 25.00
_diffrn_reflns_theta_min 1.49
_exptl_absorpt_coefficient_mu 0.412
_exptl_absorpt_correction_T_max 0.890
_exptl_absorpt_correction_T_min 0.860
_exptl_absorpt_correction_type multi-scan
_exptl_absorpt_process_details sadabs
_exptl_crystal_colour brown
_exptl_crystal_density_diffrn 1.131
_exptl_crystal_description prism
_exptl_crystal_F_000 2252
_exptl_crystal_size_max 0.4
_exptl_crystal_size_mid 0.3
_exptl_crystal_size_min 0.27
_refine_diff_density_max 1.545
_refine_diff_density_min -1.987
_refine_diff_density_rms 0.138
_refine_ls_extinction_method none
_refine_ls_goodness_of_fit_ref 1.175
_refine_ls_hydrogen_treatment riding
_refine_ls_matrix_type full
_refine_ls_number_parameters 645
_refine_ls_number_reflns 10675
_refine_ls_number_restraints 0
_refine_ls_restrained_S_all 1.175
_refine_ls_R_factor_all 0.0836
_refine_ls_R_factor_gt 0.0740
_refine_ls_shift/su_max 0.000
_refine_ls_shift/su_mean 0.000
_refine_ls_structure_factor_coef Fsqd
_refine_ls_weighting_details 'calc w=1/[\s^2^(Fo^2^)+(0.1034P)^2^+16.9419P] where P=(Fo^2^+2Fc^2^)/3'
_refine_ls_weighting_scheme calc
_refine_ls_wR_factor_gt 0.2073
_refine_ls_wR_factor_ref 0.2220
_reflns_number_gt 9467
_reflns_number_total 10675
_reflns_threshold_expression >2sigma(I)
_cod_data_source_file ic201472b_si_002.cif
_cod_data_source_block cuff2
_cod_original_cell_volume 6079.4(16)
_cod_database_code 4326871

loop_
_symmetry_equiv_pos_as_xyz
'x, y, z'
'-x, y+1/2, -z+1/2'
'-x, -y, -z'
'x, -y-1/2, z-1/2'

loop_
_atom_site_label
_atom_site_type_symbol
_atom_site_fract_x
_atom_site_fract_y
_atom_site_fract_z
_atom_site_U_iso_or_equiv
_atom_site_adp_type
_atom_site_occupancy
_atom_site_symmetry_multiplicity
_atom_site_calc_flag
_atom_site_refinement_flags
Cu1 Cu 0.67414(3) 0.373215(17) 0.58152(3) 0.01944(16) Uani 1 1 d .
N1 N 0.8029(2) 0.40752(12) 0.61455(19) 0.0210(7) Uani 1 1 d .
N2 N 0.6355(2) 0.38384(12) 0.67657(19) 0.0199(6) Uani 1 1 d .
O1 O 0.6767(2) 0.36336(11) 0.47080(18) 0.0280(6) Uani 1 1 d .
O2 O 0.7560(2) 0.39088(13) 0.39450(18) 0.0332(7) Uani 1 1 d .
O3 O 0.89203(19) 0.43934(13) 0.54317(18) 0.0346(7) Uani 1 1 d .
O4 O 0.5534(2) 0.33138(11) 0.53085(17) 0.0276(6) Uani 1 1 d .
O5 O 0.4286(2) 0.30337(12) 0.55505(19) 0.0314(7) Uani 1 1 d .
O6 O 0.5093(2) 0.35846(11) 0.71109(18) 0.0272(6) Uani 1 1 d .
C1 C 0.8223(3) 0.41480(16) 0.5457(2) 0.0232(8) Uani 1 1 d .
C2 C 0.7466(3) 0.38782(15) 0.4618(2) 0.0234(8) Uani 1 1 d .
C3 C 0.5510(3) 0.35911(14) 0.6633(2) 0.0206(8) Uani 1 1 d .
C4 C 0.5058(3) 0.32846(15) 0.5756(2) 0.0232(8) Uani 1 1 d .
C5 C 0.8719(3) 0.42907(15) 0.6954(2) 0.0216(8) Uani 1 1 d .
C6 C 0.9059(3) 0.48082(16) 0.7021(3) 0.0250(8) Uani 1 1 d .
H6 H 0.8823 0.5023 0.6523 0.030 Uiso 1 1 calc R
C7 C 0.9737(3) 0.50067(17) 0.7812(3) 0.0268(8) Uani 1 1 d .
H7 H 0.9964 0.5354 0.7844 0.032 Uiso 1 1 calc R
C8 C 1.0093(3) 0.46977(17) 0.8567(3) 0.0269(9) Uani 1 1 d .
C9 C 0.9750(3) 0.41808(17) 0.8498(2) 0.0264(8) Uani 1 1 d .
H9 H 0.9983 0.3965 0.8995 0.032 Uiso 1 1 calc R
C10 C 0.9070(3) 0.39824(16) 0.7704(2) 0.0239(8) Uani 1 1 d .
H10 H 0.8842 0.3635 0.7671 0.029 Uiso 1 1 calc R
C11 C 1.0790(3) 0.49162(18) 0.9381(3) 0.0294(9) Uani 1 1 d .
C12 C 0.8650(3) 0.48834(18) 0.9946(3) 0.0296(9) Uani 1 1 d .
C13 C 0.7114(3) 0.46336(15) 0.7569(2) 0.0223(8) Uani 1 1 d .
H13 H 0.6898 0.4817 0.7039 0.027 Uiso 1 1 calc R
C14 C 0.7680(3) 0.48917(15) 0.8349(3) 0.0248(8) Uani 1 1 d .
H14 H 0.7841 0.5248 0.8341 0.030 Uiso 1 1 calc R
C15 C 0.8013(3) 0.46280(17) 0.9144(2) 0.0256(8) Uani 1 1 d .
C16 C 0.7746(3) 0.41012(17) 0.9136(3) 0.0294(9) Uani 1 1 d .
H16 H 0.7961 0.3917 0.9666 0.035 Uiso 1 1 calc R
C17 C 0.7174(3) 0.38465(16) 0.8364(3) 0.0264(8) Uani 1 1 d .
H17 H 0.6988 0.3494 0.8374 0.032 Uiso 1 1 calc R
C18 C 0.6867(2) 0.41081(15) 0.7568(2) 0.0191(7) Uani 1 1 d .
N3 N 0.4734(2) 0.31079(12) 0.2478(2) 0.0221(7) Uani 1 1 d .
N4 N 0.1839(2) 0.43449(13) 0.6263(2) 0.0232(7) Uani 1 1 d .
C19 C 0.4554(3) 0.35150(15) 0.3043(2) 0.0243(8) Uani 1 1 d .
H19A H 0.5106 0.3502 0.3628 0.029 Uiso 1 1 calc R
H19B H 0.4556 0.3865 0.2803 0.029 Uiso 1 1 calc R
C20 C 0.3602(3) 0.34507(18) 0.3127(3) 0.0332(10) Uani 1 1 d .
H20A H 0.3651 0.3143 0.3490 0.040 Uiso 1 1 calc R
H20B H 0.3055 0.3392 0.2550 0.040 Uiso 1 1 calc R
C21 C 0.3398(3) 0.39392(17) 0.3536(3) 0.0339(10) Uani 1 1 d .
H21A H 0.3979 0.4019 0.4082 0.041 Uiso 1 1 calc R
H21B H 0.3282 0.4239 0.3142 0.041 Uiso 1 1 calc R
C22 C 0.2511(4) 0.3867(2) 0.3720(4) 0.0502(13) Uani 1 1 d .
H22A H 0.1952 0.3750 0.3194 0.075 Uiso 1 1 calc R
H22B H 0.2352 0.4199 0.3907 0.075 Uiso 1 1 calc R
H22C H 0.2662 0.3607 0.4175 0.075 Uiso 1 1 calc R
C23 C 0.4004(3) 0.31759(16) 0.1524(2) 0.0256(8) Uani 1 1 d .
H23A H 0.4145 0.2907 0.1184 0.031 Uiso 1 1 calc R
H23B H 0.3340 0.3108 0.1467 0.031 Uiso 1 1 calc R
C24 C 0.3999(3) 0.37074(17) 0.1121(3) 0.0325(10) Uani 1 1 d .
H24A H 0.4649 0.3776 0.1146 0.039 Uiso 1 1 calc R
H24B H 0.3862 0.3983 0.1453 0.039 Uiso 1 1 calc R
C25 C 0.3220(4) 0.37204(19) 0.0181(3) 0.0410(11) Uani 1 1 d .
H25A H 0.2571 0.3661 0.0163 0.049 Uiso 1 1 calc R
H25B H 0.3345 0.3434 -0.0140 0.049 Uiso 1 1 calc R
C26 C 0.3206(4) 0.4241(2) -0.0269(3) 0.0506(13) Uani 1 1 d .
H26A H 0.3107 0.4528 0.0059 0.076 Uiso 1 1 calc R
H26B H 0.2672 0.4238 -0.0854 0.076 Uiso 1 1 calc R
H26C H 0.3829 0.4289 -0.0296 0.076 Uiso 1 1 calc R
C27 C 0.5789(3) 0.31836(15) 0.2614(3) 0.0249(8) Uani 1 1 d .
H27A H 0.6223 0.3175 0.3241 0.030 Uiso 1 1 calc R
H27B H 0.5846 0.3534 0.2402 0.030 Uiso 1 1 calc R
C28 C 0.6156(3) 0.27786(16) 0.2167(3) 0.0285(9) Uani 1 1 d .
H28A H 0.6163 0.2429 0.2412 0.034 Uiso 1 1 calc R
H28B H 0.5708 0.2768 0.1543 0.034 Uiso 1 1 calc R
C29 C 0.7191(3) 0.29207(17) 0.2296(3) 0.0315(9) Uani 1 1 d .
H29A H 0.7161 0.3243 0.1972 0.038 Uiso 1 1 calc R
H29B H 0.7608 0.2990 0.2915 0.038 Uiso 1 1 calc R
C30 C 0.7653(4) 0.2485(2) 0.1989(4) 0.0464(12) Uani 1 1 d .
H30A H 0.7711 0.2169 0.2327 0.070 Uiso 1 1 calc R
H30B H 0.8302 0.2594 0.2068 0.070 Uiso 1 1 calc R
H30C H 0.7239 0.2413 0.1378 0.070 Uiso 1 1 calc R
C31 C 0.4575(3) 0.25586(15) 0.2737(3) 0.0267(8) Uani 1 1 d .
H31A H 0.3895 0.2532 0.2663 0.032 Uiso 1 1 calc R
H31B H 0.4649 0.2306 0.2338 0.032 Uiso 1 1 calc R
C32 C 0.5264(3) 0.24027(17) 0.3660(3) 0.0348(10) Uani 1 1 d .
H32A H 0.5391 0.2707 0.4046 0.042 Uiso 1 1 calc R
H32B H 0.5895 0.2286 0.3686 0.042 Uiso 1 1 calc R
C33 C 0.4802(4) 0.1957(2) 0.3963(3) 0.0481(12) Uani 1 1 d .
H33A H 0.4253 0.2096 0.4058 0.058 Uiso 1 1 calc R
H33B H 0.4539 0.1687 0.3508 0.058 Uiso 1 1 calc R
C34 C 0.5548(5) 0.1714(3) 0.4788(4) 0.0638(17) Uani 1 1 d .
H34A H 0.6081 0.1566 0.4688 0.096 Uiso 1 1 calc R
H34B H 0.5237 0.1438 0.4971 0.096 Uiso 1 1 calc R
H34C H 0.5809 0.1980 0.5238 0.096 Uiso 1 1 calc R
C35 C 0.2795(3) 0.43388(16) 0.6171(3) 0.0249(8) Uani 1 1 d .
H35A H 0.3349 0.4352 0.6755 0.030 Uiso 1 1 calc R
H35B H 0.2839 0.4004 0.5906 0.030 Uiso 1 1 calc R
C36 C 0.2909(4) 0.47785(18) 0.5640(4) 0.0444(12) Uani 1 1 d .
H36A H 0.2832 0.5116 0.5879 0.053 Uiso 1 1 calc R
H36B H 0.2394 0.4752 0.5039 0.053 Uiso 1 1 calc R
C37 C 0.3925(5) 0.4754(3) 0.5647(5) 0.075(2) Uani 1 1 d .
H37A H 0.4286 0.4471 0.6052 0.090 Uiso 1 1 calc R
H37B H 0.3812 0.4634 0.5066 0.090 Uiso 1 1 calc R
C38 C 0.4445(8) 0.5090(4) 0.5807(19) 0.44(2) Uani 1 1 d .
H38A H 0.4800 0.5071 0.5453 0.662 Uiso 1 1 calc R
H38B H 0.4911 0.5076 0.6419 0.662 Uiso 1 1 calc R
H38C H 0.4080 0.5418 0.5689 0.662 Uiso 1 1 calc R
C39 C 0.0942(3) 0.43227(16) 0.5381(3) 0.0252(8) Uani 1 1 d .
H39A H 0.0350 0.4360 0.5474 0.030 Uiso 1 1 calc R
H39B H 0.0967 0.4626 0.5038 0.030 Uiso 1 1 calc R
C40 C 0.0832(3) 0.38318(16) 0.4848(3) 0.0282(9) Uani 1 1 d .
H40A H 0.0722 0.3527 0.5144 0.034 Uiso 1 1 calc R
H40B H 0.1435 0.3771 0.4780 0.034 Uiso 1 1 calc R
C41 C -0.0049(3) 0.39050(18) 0.3951(3) 0.0316(9) Uani 1 1 d .
H41A H -0.0646 0.3968 0.4028 0.038 Uiso 1 1 calc R
H41B H 0.0064 0.4215 0.3666 0.038 Uiso 1 1 calc R
C42 C -0.0210(3) 0.3429(2) 0.3369(3) 0.0441(12) Uani 1 1 d .
H42A H 0.0375 0.3368 0.3283 0.066 Uiso 1 1 calc R
H42B H -0.0770 0.3492 0.2810 0.066 Uiso 1 1 calc R
H42C H -0.0338 0.3123 0.3641 0.066 Uiso 1 1 calc R
C43 C 0.1905(3) 0.38702(17) 0.6827(3) 0.0312(9) Uani 1 1 d .
H43A H 0.1995 0.3556 0.6538 0.037 Uiso 1 1 calc R
H43B H 0.2497 0.3908 0.7381 0.037 Uiso 1 1 calc R
C44 C 0.1032(5) 0.3777(2) 0.7023(4) 0.0517(14) Uani 1 1 d .
H44A H 0.0435 0.3717 0.6480 0.062 Uiso 1 1 calc R
H44B H 0.0924 0.4086 0.7313 0.062 Uiso 1 1 calc R
C45 C 0.1259(7) 0.3282(3) 0.7632(7) 0.099(3) Uani 1 1 d .
H45A H 0.1849 0.3359 0.8172 0.119 Uiso 1 1 calc R
H45B H 0.0710 0.3237 0.7785 0.119 Uiso 1 1 calc R
C46 C 0.1408(7) 0.2805(3) 0.7305(7) 0.106(3) Uani 1 1 d .
H46A H 0.0848 0.2731 0.6751 0.160 Uiso 1 1 calc R
H46B H 0.1477 0.2526 0.7714 0.160 Uiso 1 1 calc R
H46C H 0.2003 0.2826 0.7223 0.160 Uiso 1 1 calc R
C47 C 0.1723(3) 0.48534(16) 0.6679(3) 0.0259(8) Uani 1 1 d .
H47A H 0.1628 0.5141 0.6269 0.031 Uiso 1 1 calc R
H47B H 0.1121 0.4827 0.6758 0.031 Uiso 1 1 calc R
C48 C 0.2564(4) 0.49996(19) 0.7544(3) 0.0409(11) Uani 1 1 d .
H48A H 0.3158 0.5070 0.7467 0.049 Uiso 1 1 calc R
H48B H 0.2705 0.4706 0.7953 0.049 Uiso 1 1 calc R
C49 C 0.2298(3) 0.54825(19) 0.7912(3) 0.0371(10) Uani 1 1 d .
H49A H 0.2170 0.5774 0.7502 0.045 Uiso 1 1 calc R
H49B H 0.1686 0.5413 0.7961 0.045 Uiso 1 1 calc R
C50 C 0.3079(5) 0.5647(2) 0.8786(3) 0.0542(14) Uani 1 1 d .
H50A H 0.3177 0.5371 0.9207 0.081 Uiso 1 1 calc R
H50B H 0.2873 0.5967 0.8969 0.081 Uiso 1 1 calc R
H50C H 0.3691 0.5711 0.8747 0.081 Uiso 1 1 calc R
O7 O 0.9606(3) 0.31039(17) 0.0463(3) 0.0602(10) Uani 1 1 d .
C51 C 1.0040(6) 0.3459(3) 0.1169(5) 0.078(2) Uani 1 1 d .
H51A H 1.0311 0.3265 0.1721 0.094 Uiso 1 1 calc R
H51B H 0.9540 0.3704 0.1171 0.094 Uiso 1 1 calc R
C52 C 1.0827(6) 0.3752(3) 0.1085(5) 0.077(2) Uani 1 1 d .
H52A H 1.1218 0.3512 0.0924 0.116 Uiso 1 1 calc R
H52B H 1.1245 0.3917 0.1637 0.116 Uiso 1 1 calc R
H52C H 1.0540 0.4019 0.0639 0.116 Uiso 1 1 calc R
C54 C 0.8396(7) 0.2458(4) -0.0236(7) 0.116(4) Uani 1 1 d .
H54A H 0.8143 0.2649 -0.0783 0.174 Uiso 1 1 calc R
H54B H 0.7862 0.2269 -0.0193 0.174 Uiso 1 1 calc R
H54C H 0.8896 0.2211 -0.0212 0.174 Uiso 1 1 calc R
O8 O 0.2648(2) 0.29253(14) 0.5829(2) 0.0443(8) Uani 1 1 d .
H8 H 0.3169 0.3016 0.5813 0.067 Uiso 1 1 calc R
C55 C 0.2069(4) 0.2637(2) 0.5077(4) 0.0575(15) Uani 1 1 d .
H55A H 0.1455 0.2538 0.5088 0.086 Uiso 1 1 calc R
H55B H 0.2423 0.2322 0.5057 0.086 Uiso 1 1 calc R
H55C H 0.1929 0.2850 0.4565 0.086 Uiso 1 1 calc R
O9 O 0.4658(2) 0.42856(14) 0.8137(2) 0.0430(8) Uani 1 1 d .
H9A H 0.4933 0.4102 0.7907 0.064 Uiso 1 1 calc R
C56 C 0.5315(4) 0.4659(2) 0.8670(4) 0.0545(15) Uani 1 1 d .
H56A H 0.5015 0.4851 0.8981 0.082 Uiso 1 1 calc R
H56B H 0.5481 0.4901 0.8317 0.082 Uiso 1 1 calc R
H56C H 0.5909 0.4486 0.9084 0.082 Uiso 1 1 calc R
C53 C 0.8818(6) 0.2819(3) 0.0468(6) 0.086(2) Uani 1 1 d .
H53A H 0.8306 0.3065 0.0442 0.103 Uiso 1 1 calc R
H53B H 0.9048 0.2624 0.1018 0.103 Uiso 1 1 calc R

loop_
_atom_site_aniso_label
_atom_site_aniso_U_11
_atom_site_aniso_U_22
_atom_site_aniso_U_33
_atom_site_aniso_U_23
_atom_site_aniso_U_13
_atom_site_aniso_U_12
Cu1 0.0152(3) 0.0265(3) 0.0135(2) -0.00168(17) 0.00356(18) -0.00274(17)
N1 0.0126(14) 0.0304(17) 0.0146(15) -0.0018(12) 0.0011(12) -0.0015(12)
N2 0.0181(15) 0.0238(16) 0.0135(15) -0.0002(12) 0.0031(12) -0.0011(12)
O1 0.0217(14) 0.0386(16) 0.0205(14) -0.0054(12) 0.0064(11) -0.0095(12)
O2 0.0311(16) 0.0495(18) 0.0216(15) -0.0090(13) 0.0142(13) -0.0108(13)
O3 0.0173(14) 0.064(2) 0.0234(15) -0.0087(14) 0.0093(12) -0.0105(13)
O4 0.0240(14) 0.0397(16) 0.0173(13) -0.0065(11) 0.0077(11) -0.0091(12)
O5 0.0205(14) 0.0400(16) 0.0278(15) -0.0062(13) 0.0053(12) -0.0109(12)
O6 0.0227(14) 0.0350(15) 0.0261(15) -0.0051(12) 0.0128(12) -0.0059(12)
C1 0.0137(17) 0.035(2) 0.0190(19) -0.0031(16) 0.0050(15) 0.0013(15)
C2 0.0176(18) 0.031(2) 0.0191(19) -0.0017(16) 0.0059(15) 0.0019(15)
C3 0.0178(17) 0.0216(18) 0.0201(19) 0.0014(15) 0.0064(15) 0.0007(14)
C4 0.0211(19) 0.0261(19) 0.0188(19) 0.0020(15) 0.0054(15) 0.0018(15)
C5 0.0116(16) 0.035(2) 0.0179(19) -0.0056(15) 0.0060(14) -0.0007(14)
C6 0.0181(18) 0.036(2) 0.0206(19) -0.0013(16) 0.0082(15) -0.0029(16)
C7 0.0201(19) 0.037(2) 0.024(2) -0.0075(17) 0.0106(16) -0.0092(16)
C8 0.0133(17) 0.046(2) 0.0201(19) -0.0093(17) 0.0059(15) -0.0064(16)
C9 0.0162(18) 0.043(2) 0.0160(19) -0.0016(16) 0.0037(15) 0.0016(16)
C10 0.0176(18) 0.032(2) 0.0202(19) -0.0038(16) 0.0065(15) -0.0024(15)
C11 0.0172(18) 0.047(2) 0.025(2) -0.0058(18) 0.0099(17) -0.0051(17)
C12 0.0167(18) 0.048(3) 0.023(2) -0.0088(18) 0.0077(17) -0.0066(17)
C13 0.0180(17) 0.0279(19) 0.0185(18) -0.0009(15) 0.0058(15) 0.0003(15)
C14 0.0201(18) 0.028(2) 0.024(2) -0.0060(16) 0.0080(16) -0.0053(15)
C15 0.0151(17) 0.040(2) 0.021(2) -0.0090(16) 0.0078(15) -0.0048(16)
C16 0.025(2) 0.043(2) 0.0172(19) 0.0026(17) 0.0065(16) -0.0048(17)
C17 0.026(2) 0.033(2) 0.0185(19) 0.0004(16) 0.0076(16) -0.0076(16)
C18 0.0138(16) 0.0295(19) 0.0128(17) -0.0028(14) 0.0047(14) -0.0025(14)
N3 0.0226(16) 0.0276(17) 0.0151(15) -0.0033(12) 0.0075(13) -0.0019(13)
N4 0.0169(15) 0.0310(17) 0.0237(17) 0.0030(13) 0.0106(13) 0.0024(13)
C19 0.027(2) 0.0255(19) 0.0171(19) -0.0046(15) 0.0071(16) 0.0000(15)
C20 0.028(2) 0.040(2) 0.030(2) -0.0094(18) 0.0106(18) -0.0007(18)
C21 0.034(2) 0.032(2) 0.032(2) -0.0026(18) 0.0103(19) 0.0080(18)
C22 0.032(3) 0.061(3) 0.056(3) -0.016(3) 0.018(2) 0.008(2)
C23 0.0229(19) 0.034(2) 0.0171(19) -0.0037(16) 0.0066(16) -0.0038(16)
C24 0.032(2) 0.035(2) 0.026(2) 0.0000(17) 0.0081(19) -0.0026(17)
C25 0.044(3) 0.047(3) 0.026(2) 0.0037(19) 0.010(2) -0.003(2)
C26 0.057(3) 0.053(3) 0.034(3) 0.013(2) 0.013(2) 0.005(3)
C27 0.0220(19) 0.027(2) 0.024(2) -0.0041(16) 0.0087(16) -0.0024(15)
C28 0.029(2) 0.031(2) 0.028(2) -0.0064(17) 0.0145(18) -0.0048(17)
C29 0.028(2) 0.036(2) 0.031(2) -0.0068(18) 0.0136(18) -0.0033(17)
C30 0.035(2) 0.045(3) 0.067(4) -0.019(2) 0.030(3) -0.006(2)
C31 0.032(2) 0.025(2) 0.027(2) -0.0046(16) 0.0157(18) -0.0033(16)
C32 0.045(3) 0.033(2) 0.029(2) 0.0022(18) 0.019(2) 0.0079(19)
C33 0.054(3) 0.045(3) 0.043(3) 0.010(2) 0.020(3) 0.008(2)
C34 0.077(4) 0.072(4) 0.040(3) 0.022(3) 0.024(3) 0.009(3)
C35 0.0137(17) 0.037(2) 0.027(2) -0.0044(17) 0.0116(16) 0.0001(15)
C36 0.057(3) 0.035(2) 0.068(3) -0.008(2) 0.052(3) -0.007(2)
C37 0.070(4) 0.099(5) 0.095(5) -0.057(4) 0.071(4) -0.048(4)
C38 0.086(7) 0.050(5) 1.19(7) -0.097(16) 0.29(2) -0.029(5)
C39 0.0135(17) 0.032(2) 0.028(2) 0.0020(16) 0.0077(16) 0.0014(15)
C40 0.0154(18) 0.034(2) 0.034(2) 0.0006(17) 0.0104(17) 0.0012(15)
C41 0.0162(19) 0.040(2) 0.034(2) -0.0010(19) 0.0068(17) -0.0009(17)
C42 0.023(2) 0.058(3) 0.043(3) -0.012(2) 0.008(2) -0.002(2)
C43 0.033(2) 0.032(2) 0.030(2) 0.0083(18) 0.0159(19) 0.0061(18)
C44 0.071(4) 0.046(3) 0.065(4) 0.012(3) 0.054(3) 0.005(3)
C45 0.135(7) 0.062(4) 0.161(9) 0.028(5) 0.122(7) 0.013(5)
C46 0.098(6) 0.081(6) 0.166(10) 0.041(6) 0.082(7) 0.008(5)
C47 0.0243(19) 0.031(2) 0.027(2) 0.0004(16) 0.0153(17) 0.0040(16)
C48 0.048(3) 0.041(3) 0.029(2) -0.001(2) 0.012(2) 0.010(2)
C49 0.033(2) 0.045(3) 0.036(3) -0.010(2) 0.018(2) -0.004(2)
C50 0.076(4) 0.046(3) 0.029(3) -0.006(2) 0.013(3) 0.002(3)
O7 0.059(2) 0.070(3) 0.047(2) -0.0077(19) 0.0189(19) -0.019(2)
C51 0.084(5) 0.072(5) 0.067(5) -0.004(4) 0.023(4) -0.004(4)
C52 0.071(5) 0.091(5) 0.056(4) -0.003(3) 0.016(3) -0.032(4)
C54 0.092(6) 0.083(6) 0.130(8) -0.027(6) 0.010(6) -0.042(5)
O8 0.0305(17) 0.050(2) 0.052(2) 0.0016(16) 0.0178(16) 0.0090(15)
C55 0.041(3) 0.045(3) 0.066(4) -0.001(3) 0.004(3) 0.011(2)
O9 0.0300(16) 0.058(2) 0.0363(18) -0.0114(15) 0.0106(14) 0.0068(15)
C56 0.032(3) 0.077(4) 0.048(3) -0.029(3) 0.011(2) -0.003(2)
C53 0.066(4) 0.077(5) 0.109(6) 0.015(4) 0.034(4) -0.005(4)

loop_
_atom_type_symbol
_atom_type_description
_atom_type_scat_dispersion_real
_atom_type_scat_dispersion_imag
_atom_type_scat_source
C C 0.0033 0.0016 'International Tables Vol C Tables 4.2.6.8 and 6.1.1.4'
H H 0.0000 0.0000 'International Tables Vol C Tables 4.2.6.8 and 6.1.1.4'
N N 0.0061 0.0033 'International Tables Vol C Tables 4.2.6.8 and 6.1.1.4'
O O 0.0106 0.0060 'International Tables Vol C Tables 4.2.6.8 and 6.1.1.4'
Cu Cu 0.3201 1.2651 'International Tables Vol C Tables 4.2.6.8 and 6.1.1.4'

loop_
_geom_angle_atom_site_label_1
_geom_angle_atom_site_label_2
_geom_angle_atom_site_label_3
_geom_angle
_geom_angle_site_symmetry_1
O1 Cu1 O4 85.01(11) .
O1 Cu1 N1 83.92(12) .
O4 Cu1 N1 167.80(12) .
O1 Cu1 N2 165.63(12) .
O4 Cu1 N2 83.24(12) .
N1 Cu1 N2 108.43(13) .
C1 N1 C5 116.6(3) .
C1 N1 Cu1 112.2(2) .
C5 N1 Cu1 131.0(2) .
C3 N2 C18 117.3(3) .
C3 N2 Cu1 113.5(2) .
C18 N2 Cu1 129.0(2) .
C2 O1 Cu1 115.2(2) .
C4 O4 Cu1 115.7(2) .
O3 C1 N1 128.0(3) .
O3 C1 C2 118.9(3) .
N1 C1 C2 113.2(3) .
O2 C2 O1 125.7(4) .
O2 C2 C1 119.9(3) .
O1 C2 C1 114.3(3) .
O6 C3 N2 128.1(3) .
O6 C3 C4 119.8(3) .
N2 C3 C4 112.1(3) .
O5 C4 O4 125.2(4) .
O5 C4 C3 119.4(3) .
O4 C4 C3 115.4(3) .
C10 C5 C6 118.5(3) .
C10 C5 N1 119.7(3) .
C6 C5 N1 121.8(3) .
C7 C6 C5 120.7(4) .
C6 C7 C8 121.0(4) .
C9 C8 C7 118.2(3) .
C9 C8 C11 122.1(4) .
C7 C8 C11 119.7(4) .
C10 C9 C8 120.8(4) .
C9 C10 C5 120.9(4) .
C12 C11 C8 177.4(5) 3_767
C11 C12 C15 177.5(5) 3_767
C18 C13 C14 120.5(4) .
C13 C14 C15 120.8(4) .
C14 C15 C16 118.3(3) .
C14 C15 C12 121.0(4) .
C16 C15 C12 120.7(4) .
C17 C16 C15 121.0(4) .
C16 C17 C18 120.5(4) .
C13 C18 C17 118.9(3) .
C13 C18 N2 119.9(3) .
C17 C18 N2 121.1(3) .
C31 N3 C27 111.3(3) .
C31 N3 C19 110.2(3) .
C27 N3 C19 106.6(3) .
C31 N3 C23 106.6(3) .
C27 N3 C23 111.4(3) .
C19 N3 C23 110.9(3) .
C39 N4 C43 112.4(3) .
C39 N4 C35 111.6(3) .
C43 N4 C35 104.9(3) .
C39 N4 C47 105.0(3) .
C43 N4 C47 111.5(3) .
C35 N4 C47 111.5(3) .
C20 C19 N3 115.4(3) .
C19 C20 C21 110.4(4) .
C22 C21 C20 111.9(4) .
C24 C23 N3 116.4(3) .
C23 C24 C25 110.3(4) .
C24 C25 C26 112.6(4) .
N3 C27 C28 115.2(3) .
C29 C28 C27 110.1(3) .
C30 C29 C28 112.0(4) .
C32 C31 N3 115.0(3) .
C31 C32 C33 109.8(4) .
C34 C33 C32 111.0(5) .
C36 C35 N4 115.0(3) .
C35 C36 C37 110.3(5) .
C38 C37 C36 124.7(8) .
C40 C39 N4 116.2(3) .
C39 C40 C41 108.6(3) .
C42 C41 C40 112.1(4) .
C44 C43 N4 116.3(4) .
C43 C44 C45 108.3(5) .
C46 C45 C44 117.2(8) .
C48 C47 N4 116.5(3) .
C47 C48 C49 110.1(4) .
C50 C49 C48 113.9(4) .
C53 O7 C51 113.7(6) .
O7 C51 C52 109.3(6) .
O7 C53 C54 113.2(8) .

loop_
_geom_bond_atom_site_label_1
_geom_bond_atom_site_label_2
_geom_bond_distance
_geom_bond_site_symmetry_2
Cu1 O1 1.948(3) .
Cu1 O4 1.973(3) .
Cu1 N1 1.993(3) .
Cu1 N2 1.994(3) .
N1 C1 1.360(5) .
N1 C5 1.439(5) .
N2 C3 1.363(5) .
N2 C18 1.434(5) .
O1 C2 1.304(5) .
O2 C2 1.236(5) .
O3 C1 1.254(5) .
O4 C4 1.276(5) .
O5 C4 1.248(5) .
O6 C3 1.246(5) .
C1 C2 1.562(5) .
C3 C4 1.572(5) .
C5 C10 1.407(6) .
C5 C6 1.413(6) .
C6 C7 1.398(5) .
C7 C8 1.415(6) .
C8 C9 1.413(6) .
C8 C11 1.451(5) .
C9 C10 1.401(5) .
C11 C12 1.212(6) 3_767
C12 C11 1.212(6) 3_767
C12 C15 1.452(5) .
C13 C18 1.402(5) .
C13 C14 1.405(5) .
C14 C15 1.410(6) .
C15 C16 1.412(6) .
C16 C17 1.394(6) .
C17 C18 1.413(5) .
N3 C31 1.532(5) .
N3 C27 1.533(5) .
N3 C19 1.537(5) .
N3 C23 1.538(5) .
N4 C39 1.535(5) .
N4 C43 1.536(5) .
N4 C35 1.536(4) .
N4 C47 1.538(5) .
C19 C20 1.532(6) .
C20 C21 1.538(6) .
C21 C22 1.531(7) .
C23 C24 1.531(6) .
C24 C25 1.533(6) .
C25 C26 1.542(7) .
C27 C28 1.541(5) .
C28 C29 1.538(6) .
C29 C30 1.537(6) .
C31 C32 1.526(6) .
C32 C33 1.552(7) .
C33 C34 1.512(7) .
C35 C36 1.513(6) .
C36 C37 1.547(7) .
C37 C38 1.122(10) .
C39 C40 1.526(6) .
C40 C41 1.552(6) .
C41 C42 1.533(7) .
C43 C44 1.531(7) .
C44 C45 1.588(9) .
C45 C46 1.410(12) .
C47 C48 1.527(6) .
C48 C49 1.528(6) .
C49 C50 1.514(7) .
O7 C53 1.412(8) .
O7 C51 1.432(8) .
C51 C52 1.477(10) .
C54 C53 1.435(12) .
O8 C55 1.416(7) .
O9 C56 1.399(6) .

loop_
_geom_hbond_atom_site_label_D
_geom_hbond_atom_site_label_H
_geom_hbond_atom_site_label_A
_geom_hbond_distance_DH
_geom_hbond_distance_HA
_geom_hbond_distance_DA
_geom_hbond_angle_DHA
O8 H8 O5 0.84 1.95 2.760(4) 162.0
O9 H9A O6 0.84 2.00 2.804(4) 159.4
